data_4319440
loop_
_publ_author_name
'Gabriele Wagner'
'Tatyana B. Pakhomova'
'Nadezhda A. Bokach'
'Jo\~ao J. R. Fra\'usto da Silva'
'Jose Vicente'
'Armando J. L. Pombeiro'
'Vadim Yu. Kukushkin'

_publ_section_title
;
 Reduction of (imine)Pt(IV) to (imine)Pt(II) Complexes with
 Carbonyl-Stabilized Phosphorus Ylides
;
_journal_name_full 'Inorganic Chemistry'
_journal_page_first 1683
_journal_page_last 1689
_journal_paper_doi 10.1021/ic000769c
_journal_volume 40
_journal_year 2001
_chemical_formula_sum 'C10 H20 Cl2 N4 O2 Pt'
_chemical_formula_weight 494.29
_chemical_name_systematic
; 
 ? 
;
_space_group_IT_number 86
_symmetry_cell_setting tetragonal
_symmetry_space_group_name_Hall '-P 4bc'
_symmetry_space_group_name_H-M 'P 42/n :2'
_atom_sites_solution_hydrogens geom
_atom_sites_solution_primary direct
_atom_sites_solution_secondary difmap
_audit_creation_method SHELXL-97
_cell_angle_alpha 90.00
_cell_angle_beta 90.00
_cell_angle_gamma 90.00
_cell_formula_units_Z 4
_cell_length_a 10.5050(10)
_cell_length_b 10.5050(10)
_cell_length_c 15.916(3)
_cell_measurement_reflns_used 24
_cell_measurement_temperature 293(2)
_cell_measurement_theta_max 13
_cell_measurement_theta_min 11
_cell_volume 1756.4(4)
_computing_structure_refinement 'SHELXL-97 (Sheldrick, 1997)'
_computing_structure_solution 'SHELXS-97 (Sheldrick, 1990)'
_diffrn_ambient_temperature 293(2)
_diffrn_measured_fraction_theta_full 0.296
_diffrn_measured_fraction_theta_max 0.296
_diffrn_measurement_device_type CAD-4
_diffrn_measurement_method theta/2theta
_diffrn_radiation_monochromator beta-filter
_diffrn_radiation_source 'fine-focus sealed tube'
_diffrn_radiation_type MoK\a
_diffrn_radiation_wavelength 0.71073
_diffrn_reflns_av_R_equivalents 0.0285
_diffrn_reflns_av_sigmaI/netI 0.0271
_diffrn_reflns_limit_h_max 12
_diffrn_reflns_limit_h_min 0
_diffrn_reflns_limit_k_max 11
_diffrn_reflns_limit_k_min 0
_diffrn_reflns_limit_l_max 19
_diffrn_reflns_limit_l_min 0
_diffrn_reflns_number 559
_diffrn_reflns_theta_full 25.86
_diffrn_reflns_theta_max 25.86
_diffrn_reflns_theta_min 2.32
_diffrn_standards_decay_% .3
_diffrn_standards_interval_time 100
_diffrn_standards_number 3
_exptl_absorpt_coefficient_mu 8.296
_exptl_absorpt_correction_T_max 0.7326
_exptl_absorpt_correction_T_min 0.2216
_exptl_absorpt_correction_type numeric
_exptl_crystal_colour colorless
_exptl_crystal_density_diffrn 1.869
_exptl_crystal_density_method 'not measured'
_exptl_crystal_description plate
_exptl_crystal_F_000 944
_exptl_crystal_size_max 0.26
_exptl_crystal_size_mid 0.25
_exptl_crystal_size_min 0.04
_refine_diff_density_max 0.859
_refine_diff_density_min -2.404
_refine_diff_density_rms 0.196
_refine_ls_extinction_coef 0.0006(4)
_refine_ls_extinction_expression Fc^*^=kFc[1+0.001xFc^2^\l^3^/sin(2\q)]^-1/4^
_refine_ls_extinction_method SHELXL
_refine_ls_goodness_of_fit_ref 1.043
_refine_ls_hydrogen_treatment mixed
_refine_ls_matrix_type full
_refine_ls_number_parameters 88
_refine_ls_number_reflns 506
_refine_ls_number_restraints 0
_refine_ls_restrained_S_all 1.043
_refine_ls_R_factor_all 0.0394
_refine_ls_R_factor_gt 0.0394
_refine_ls_shift/su_max 0.001
_refine_ls_shift/su_mean 0.000
_refine_ls_structure_factor_coef Fsqd
_refine_ls_weighting_details 'calc w=1/[\s^2^(Fo^2^)+(0.0932P)^2^+0.0000P] where P=(Fo^2^+2Fc^2^)/3'
_refine_ls_weighting_scheme calc
_refine_ls_wR_factor_gt 0.0982
_refine_ls_wR_factor_ref 0.0982
_reflns_number_gt 506
_reflns_number_total 506
_reflns_threshold_expression >2sigma(I)
_cod_data_source_file ic000769c_1.cif
_cod_data_source_block vk24
_cod_depositor_comments
;
The following automatic conversions were performed:

'_symmetry_cell_setting' value 'Tetragonal' changed to 'tetragonal'
according to the built-in table from CIF Core dictionary named
'cif_core.dic' version 2.4.1 from 2010-06-29.

Automatic conversion script
Id: cif_fix_values 1646 2011-03-28 12:23:43Z adriana 
;
_cod_original_sg_symbol_H-M 'P 42/n'
_cod_database_code 4319440

loop_
_symmetry_equiv_pos_as_xyz
'x, y, z'
'-x+1/2, -y+1/2, z'
'-y, x+1/2, z+1/2'
'y+1/2, -x, z+1/2'
'-x, -y, -z'
'x-1/2, y-1/2, -z'
'y, -x-1/2, -z-1/2'
'-y-1/2, x, -z-1/2'

loop_
_atom_site_label
_atom_site_type_symbol
_atom_site_fract_x
_atom_site_fract_y
_atom_site_fract_z
_atom_site_U_iso_or_equiv
_atom_site_adp_type
_atom_site_occupancy
_atom_site_symmetry_multiplicity
_atom_site_calc_flag
_atom_site_refinement_flags
_atom_site_disorder_assembly
_atom_site_disorder_group
Pt Pt 0.2500 0.2500 0.14359(6) 0.0578(4) Uani 1 2 d S . .
Cl Cl 0.0393(8) 0.3078(9) 0.1396(5) 0.075(2) Uani 1 1 d . . .
O O 0.3755(17) 0.6239(15) 0.0917(11) 0.080(5) Uani 1 1 d . . .
N1 N 0.302(3) 0.431(2) 0.1476(15) 0.069(7) Uani 1 1 d . . .
N2 N 0.389(2) 0.665(2) 0.1769(14) 0.081(6) Uani 1 1 d . . .
C1 C 0.327(2) 0.506(2) 0.0869(19) 0.068(7) Uani 1 1 d . . .
C2 C 0.311(3) 0.471(2) -0.003(2) 0.101(9) Uani 1 1 d . . .
C3 C 0.446(2) 0.769(2) 0.185(2) 0.075(8) Uani 1 1 d . . .
C4 C 0.454(3) 0.824(3) 0.267(3) 0.117(16) Uani 1 1 d . . .
C5 C 0.491(3) 0.843(2) 0.112(2) 0.112(12) Uani 1 1 d . . .
H1N H 0.3040 0.4707 0.2022 0.080 Uiso 1 1 d . . .
H21 H 0.2766 0.3832 -0.0060 0.080 Uiso 1 1 d . . .
H22 H 0.2516 0.5262 -0.0288 0.080 Uiso 1 1 d . . .
H23 H 0.3905 0.4716 -0.0313 0.080 Uiso 1 1 d . . .
H41 H 0.4204 0.7624 0.3100 0.080 Uiso 1 1 d . . .
H42 H 0.5482 0.8274 0.2829 0.080 Uiso 1 1 d . . .
H43 H 0.4195 0.9021 0.2754 0.080 Uiso 1 1 d . . .
H51 H 0.4747 0.7982 0.0592 0.080 Uiso 1 1 d . . .
H52 H 0.4550 0.9249 0.1096 0.080 Uiso 1 1 d . . .
H53 H 0.5837 0.8502 0.1171 0.080 Uiso 1 1 d . . .

loop_
_atom_site_aniso_label
_atom_site_aniso_U_11
_atom_site_aniso_U_22
_atom_site_aniso_U_33
_atom_site_aniso_U_23
_atom_site_aniso_U_13
_atom_site_aniso_U_12
Pt 0.0684(17) 0.0558(15) 0.0493(6) 0.000 0.000 -0.0063(14)
Cl 0.069(4) 0.076(4) 0.080(5) 0.016(5) -0.005(5) 0.001(3)
O 0.103(12) 0.073(10) 0.064(13) 0.007(9) 0.009(10) -0.016(8)
N1 0.073(15) 0.060(14) 0.074(16) -0.007(13) -0.016(15) 0.012(11)
N2 0.108(16) 0.075(14) 0.058(13) -0.017(11) 0.000(12) -0.009(12)
C1 0.086(15) 0.058(14) 0.061(18) 0.003(13) -0.001(14) -0.028(11)
C2 0.15(2) 0.094(18) 0.063(17) -0.004(17) 0.02(2) -0.057(16)
C3 0.080(15) 0.039(13) 0.10(2) -0.018(13) 0.023(17) -0.001(11)
C4 0.14(2) 0.081(18) 0.13(5) -0.03(2) 0.01(3) 0.003(16)
C5 0.16(3) 0.040(13) 0.13(3) -0.007(15) 0.04(2) -0.042(15)

loop_
_atom_type_symbol
_atom_type_description
_atom_type_scat_dispersion_real
_atom_type_scat_dispersion_imag
_atom_type_scat_source
C C 0.0033 0.0016 'International Tables Vol C Tables 4.2.6.8 and 6.1.1.4'
H H 0.0000 0.0000 'International Tables Vol C Tables 4.2.6.8 and 6.1.1.4'
N N 0.0061 0.0033 'International Tables Vol C Tables 4.2.6.8 and 6.1.1.4'
O O 0.0106 0.0060 'International Tables Vol C Tables 4.2.6.8 and 6.1.1.4'
Cl Cl 0.1484 0.1585 'International Tables Vol C Tables 4.2.6.8 and 6.1.1.4'
Pt Pt -1.7033 8.3905 'International Tables Vol C Tables 4.2.6.8 and 6.1.1.4'

loop_
_geom_angle_atom_site_label_1
_geom_angle_atom_site_label_2
_geom_angle_atom_site_label_3
_geom_angle
_geom_angle_site_symmetry_1
_geom_angle_site_symmetry_3
_geom_angle_publ_flag
N1 Pt N1 176.3(14) . 2 ?
N1 Pt Cl 90.8(9) . . ?
N1 Pt Cl 89.3(9) 2 . ?
N1 Pt Cl 89.3(9) . 2 ?
N1 Pt Cl 90.8(9) 2 2 ?
Cl Pt Cl 176.9(4) . 2 ?
C1 O N2 112(2) . . ?
C1 N1 Pt 128.5(19) . . ?
C3 N2 O 114(2) . . ?
N1 C1 O 127(3) . . ?
N1 C1 C2 124(2) . . ?
O C1 C2 109(2) . . ?
N2 C3 C5 123(3) . . ?
N2 C3 C4 118(3) . . ?
C5 C3 C4 119(2) . . ?

loop_
_geom_bond_atom_site_label_1
_geom_bond_atom_site_label_2
_geom_bond_distance
_geom_bond_site_symmetry_2
_geom_bond_publ_flag
Pt N1 1.98(2) . ?
Pt N1 1.98(2) 2 ?
Pt Cl 2.296(8) . ?
Pt Cl 2.296(8) 2 ?
O C1 1.34(3) . ?
O N2 1.43(3) . ?
N1 C1 1.27(3) . ?
N2 C3 1.25(3) . ?
C1 C2 1.48(5) . ?
C3 C5 1.48(4) . ?
C3 C4 1.44(5) . ?
